data_2107080
loop_
_publ_author_name
'Morosin, B.'
'Bergman, J.G.'
'Crane, G.R.'

_publ_section_title
;
 Crystal structure, linear and nonlinear optical properties of Ca (I O3)2
 (H2 O)6
;
_journal_name_full 'Acta Crystallographica B (24,1968-38,1982)'
_journal_page_first 1067
_journal_page_last 1072
_journal_volume 29
_journal_year 1973
_chemical_formula_sum 'Ca H12 I2 O12'
_chemical_name_systematic 'Ca (I O3)2 (H2 O)6'
_space_group_IT_number 43
_symmetry_space_group_name_Hall 'F 2 -2d'
_symmetry_space_group_name_H-M 'F d d 2'
_cell_angle_alpha 90
_cell_angle_beta 90
_cell_angle_gamma 90
_cell_formula_units_Z 8
_cell_length_a 14.829
_cell_length_b 22.98
_cell_length_c 6.383
_cell_volume 2175.138
_citation_journal_id_ASTM ACBCAR
_cod_data_source_file Morosin_ACBCAR_1973_756.cif
_cod_data_source_block H12Ca1I2O12
_cod_original_formula_sum 'H12 Ca1 I2 O12'
_cod_database_code 2107080

loop_
_symmetry_equiv_pos_as_xyz
x,y,z
-x,-y,z
-x+1/4,y+1/4,z+1/4
x+3/4,-y+3/4,z+1/4
x,y+1/2,z+1/2
-x,-y+1/2,z+1/2
-x+1/4,y+3/4,z+3/4
x+3/4,-y+5/4,z+3/4
x+1/2,y,z+1/2
-x+1/2,-y,z+1/2
-x+3/4,y+1/4,z+3/4
x+5/4,-y+3/4,z+3/4
x+1/2,y+1/2,z
-x+1/2,-y+1/2,z
-x+3/4,y+3/4,z+1/4
x+5/4,-y+5/4,z+1/4

loop_
_atom_site_label
_atom_site_type_symbol
_atom_site_fract_x
_atom_site_fract_y
_atom_site_fract_z
_atom_site_occupancy
_atom_site_U_iso_or_equiv
O6 O-2 0.154 0.228 0.374 1 0.0
O4 O-2 0.165 0.007 0.22 1 0.0
O1 O-2 0.171 0.074 0.871 1 0.0
O2 O-2 0.223 0.184 0.761 1 0.0
I1 I+5 0.0145 0.13939 0 1 0.0
Ca1 Ca+2 0 0 0.312 1 0.0
O3 O-2 0.234 0.095 0.48 1 0.0
O5 O-2 0.052 0.098 0.406 1 0.0
